data_2237957
loop_
_publ_author_name
'Bayar, Imen'
'Kefi, Riadh'
'Sidonio Pereira da Silva, Pedro'
'Ramos Silva, Manuela'
'Ben Nasr, Cherif'

_publ_section_title
;
 3-(Ammoniomethyl)pyridinium bis(perchlorate)
;
_journal_coeditor_code LR2104
_journal_issue 6
_journal_name_full 'Acta Crystallographica Section E'
_journal_page_first o843
_journal_paper_doi 10.1107/S1600536813012038
_journal_volume 69
_journal_year 2013
_chemical_formula_iupac 'C6 H10 N2 2+ , 2Cl O4 -'
_chemical_formula_moiety 'C6 H10 N2 2+, 2(Cl O4 -)'
_chemical_formula_sum 'C6 H10 Cl2 N2 O8'
_chemical_formula_weight 309.06
_chemical_name_systematic
;
3-(Ammoniomethyl)pyridinium bis(perchlorate)
;
_space_group_IT_number 14
_symmetry_cell_setting monoclinic
_symmetry_space_group_name_Hall '-P 2ybc'
_symmetry_space_group_name_H-M 'P 1 21/c 1'
_atom_sites_solution_hydrogens geom
_atom_sites_solution_primary direct
_atom_sites_solution_secondary difmap
_cell_angle_alpha 90.00
_cell_angle_beta 98.0670(10)
_cell_angle_gamma 90.00
_cell_formula_units_Z 4
_cell_length_a 5.19470(10)
_cell_length_b 12.1221(3)
_cell_length_c 18.2724(5)
_cell_measurement_reflns_used 5314
_cell_measurement_temperature 293(2)
_cell_measurement_theta_max 30.5787
_cell_measurement_theta_min 2.2515
_cell_volume 1139.24(5)
_computing_cell_refinement 'SAINT (Bruker, 2003)'
_computing_data_collection 'APEX2 (Bruker, 2003)'
_computing_data_reduction 'SAINT (Bruker, 2003)'
_computing_molecular_graphics 'PLATON (Spek, 2009)'
_computing_publication_material 'SHELXL97 (Sheldrick, 2008)'
_computing_structure_refinement 'SHELXL97 (Sheldrick, 2008)'
_computing_structure_solution 'SHELXS97 (Sheldrick, 2008)'
_diffrn_ambient_temperature 293(2)
_diffrn_measured_fraction_theta_full 1.000
_diffrn_measured_fraction_theta_max 0.999
_diffrn_measurement_device_type 'Bruker APEXII CCD area-detector'
_diffrn_measurement_method '\f and \w'
_diffrn_radiation_monochromator graphite
_diffrn_radiation_source 'fine-focus sealed tube'
_diffrn_radiation_type MoK\a
_diffrn_radiation_wavelength 0.71073
_diffrn_reflns_av_R_equivalents 0.0315
_diffrn_reflns_av_sigmaI/netI 0.0164
_diffrn_reflns_limit_h_max 7
_diffrn_reflns_limit_h_min -7
_diffrn_reflns_limit_k_max 17
_diffrn_reflns_limit_k_min -17
_diffrn_reflns_limit_l_max 26
_diffrn_reflns_limit_l_min -26
_diffrn_reflns_number 26338
_diffrn_reflns_theta_full 25.00
_diffrn_reflns_theta_max 30.58
_diffrn_reflns_theta_min 2.02
_diffrn_standards_interval_count 0
_diffrn_standards_interval_time 0
_diffrn_standards_number 0
_exptl_absorpt_coefficient_mu 0.608
_exptl_absorpt_correction_T_max 0.875
_exptl_absorpt_correction_T_min 0.765
_exptl_absorpt_correction_type multi-scan
_exptl_absorpt_process_details '(SADABS; Sheldrick, 2003)'
_exptl_crystal_colour colourless
_exptl_crystal_density_diffrn 1.802
_exptl_crystal_density_method 'not measured'
_exptl_crystal_description block
_exptl_crystal_F_000 632
_exptl_crystal_size_max 0.44
_exptl_crystal_size_mid 0.33
_exptl_crystal_size_min 0.22
_refine_diff_density_max 0.704
_refine_diff_density_min -0.748
_refine_ls_extinction_method none
_refine_ls_goodness_of_fit_ref 1.059
_refine_ls_hydrogen_treatment constr
_refine_ls_matrix_type full
_refine_ls_number_parameters 163
_refine_ls_number_reflns 3509
_refine_ls_number_restraints 0
_refine_ls_restrained_S_all 1.059
_refine_ls_R_factor_all 0.0579
_refine_ls_R_factor_gt 0.0512
_refine_ls_shift/su_max 0.000
_refine_ls_shift/su_mean 0.000
_refine_ls_structure_factor_coef Fsqd
_refine_ls_weighting_details 'calc w=1/[\s^2^(Fo^2^)+(0.0782P)^2^+0.9452P] where P=(Fo^2^+2Fc^2^)/3'
_refine_ls_weighting_scheme calc
_refine_ls_wR_factor_gt 0.1421
_refine_ls_wR_factor_ref 0.1484
_reflns_number_gt 3007
_reflns_number_total 3509
_reflns_threshold_expression I>2\s(I)
_cod_data_source_file lr2104.cif
_cod_data_source_block I
_cod_original_sg_symbol_Hall '-P 2ybc '
_cod_original_sg_symbol_H-M 'P 21/c'
_cod_database_code 2237957
_cod_database_fobs_code 2237957

loop_
_symmetry_equiv_pos_as_xyz
'x, y, z'
'-x, y+1/2, -z+1/2'
'-x, -y, -z'
'x, -y-1/2, z-1/2'

loop_
_atom_site_type_symbol
_atom_site_label
_atom_site_fract_x
_atom_site_fract_y
_atom_site_fract_z
_atom_site_U_iso_or_equiv
_atom_site_adp_type
_atom_site_calc_flag
_atom_site_refinement_flags
_atom_site_occupancy
_atom_site_symmetry_multiplicity
Cl Cl1 0.11942(12) 0.50919(5) 0.12761(3) 0.04193(16) Uani d . 1 1
Cl Cl2 0.82533(9) 0.14688(4) 0.09563(2) 0.03098(14) Uani d . 1 1
O O1 -0.1534(5) 0.4964(2) 0.1114(2) 0.0912(10) Uani d . 1 1
O O2 0.2513(6) 0.4146(3) 0.10993(17) 0.0916(10) Uani d . 1 1
O O3 0.1869(7) 0.5993(4) 0.0893(4) 0.172(3) Uani d . 1 1
O O4 0.1865(11) 0.5226(5) 0.2043(2) 0.169(2) Uani d . 1 1
O O5 0.5608(3) 0.16338(19) 0.10859(10) 0.0499(5) Uani d . 1 1
O O6 0.8768(4) 0.22306(18) 0.03930(11) 0.0523(5) Uani d . 1 1
O O7 0.9987(4) 0.16608(18) 0.16220(10) 0.0530(5) Uani d . 1 1
O O8 0.8562(5) 0.03757(18) 0.07037(15) 0.0673(6) Uani d . 1 1
N N1 0.4671(4) 0.26538(17) 0.24604(10) 0.0400(4) Uani d . 1 1
H H1 0.4241 0.2266 0.2068 0.048 Uiso calc R 1 1
N N2 0.3730(4) 0.18501(18) 0.47673(11) 0.0429(5) Uani d . 1 1
H H2A 0.2868 0.1768 0.5152 0.064 Uiso calc R 1 1
H H2B 0.5421 0.1917 0.4928 0.064 Uiso calc R 1 1
H H2C 0.3466 0.1263 0.4474 0.064 Uiso calc R 1 1
C C1 0.3473(5) 0.24549(19) 0.30466(12) 0.0377(4) Uani d . 1 1
H H1A 0.2182 0.1919 0.3022 0.045 Uiso calc R 1 1
C C2 0.4155(4) 0.30457(18) 0.36882(10) 0.0318(4) Uani d . 1 1
C C3 0.6048(5) 0.38511(19) 0.36950(12) 0.0385(4) Uani d . 1 1
H H3 0.6529 0.4269 0.4119 0.046 Uiso calc R 1 1
C C4 0.7224(5) 0.4036(2) 0.30740(14) 0.0417(5) Uani d . 1 1
H H4 0.8501 0.4575 0.3079 0.050 Uiso calc R 1 1
C C5 0.6497(5) 0.3420(2) 0.24510(12) 0.0392(5) Uani d . 1 1
H H5 0.7267 0.3537 0.2028 0.047 Uiso calc R 1 1
C C6 0.2791(5) 0.2852(2) 0.43480(13) 0.0443(5) Uani d . 1 1
H H6A 0.3051 0.3487 0.4673 0.053 Uiso calc R 1 1
H H6B 0.0939 0.2781 0.4185 0.053 Uiso calc R 1 1

loop_
_atom_site_aniso_label
_atom_site_aniso_U_11
_atom_site_aniso_U_22
_atom_site_aniso_U_33
_atom_site_aniso_U_12
_atom_site_aniso_U_13
_atom_site_aniso_U_23
Cl1 0.0443(3) 0.0361(3) 0.0473(3) 0.0052(2) 0.0129(2) 0.0049(2)
Cl2 0.0309(2) 0.0361(3) 0.0261(2) 0.00110(17) 0.00438(16) -0.00042(15)
O1 0.0420(11) 0.0839(18) 0.152(3) 0.0086(11) 0.0271(14) 0.0586(18)
O2 0.0762(17) 0.104(2) 0.0872(19) 0.0430(16) -0.0138(14) -0.0469(16)
O3 0.078(2) 0.132(3) 0.295(6) -0.031(2) -0.009(3) 0.148(4)
O4 0.190(5) 0.245(6) 0.066(2) 0.104(4) -0.003(2) -0.048(3)
O5 0.0325(8) 0.0816(14) 0.0368(8) 0.0027(8) 0.0089(6) -0.0020(8)
O6 0.0490(10) 0.0643(12) 0.0455(9) -0.0003(9) 0.0130(8) 0.0202(9)
O7 0.0437(9) 0.0765(13) 0.0356(8) -0.0043(9) -0.0061(7) -0.0026(8)
O8 0.0796(16) 0.0426(11) 0.0782(15) 0.0089(10) 0.0055(12) -0.0173(10)
N1 0.0520(11) 0.0437(10) 0.0241(7) -0.0097(8) 0.0048(7) -0.0045(7)
N2 0.0466(11) 0.0530(12) 0.0296(8) -0.0131(9) 0.0066(7) 0.0008(8)
C1 0.0407(11) 0.0434(11) 0.0284(9) -0.0099(9) 0.0028(8) -0.0009(8)
C2 0.0318(9) 0.0379(10) 0.0256(8) 0.0052(7) 0.0037(7) -0.0005(7)
C3 0.0416(11) 0.0383(10) 0.0337(10) -0.0002(9) -0.0009(8) -0.0066(8)
C4 0.0400(11) 0.0409(11) 0.0430(11) -0.0087(9) 0.0016(9) 0.0012(9)
C5 0.0428(11) 0.0441(12) 0.0318(9) -0.0024(9) 0.0089(8) 0.0049(8)
C6 0.0426(12) 0.0597(14) 0.0325(10) 0.0077(10) 0.0116(9) 0.0003(10)

loop_
_atom_type_symbol
_atom_type_description
_atom_type_scat_dispersion_real
_atom_type_scat_dispersion_imag
_atom_type_scat_source
C C 0.0033 0.0016 'International Tables Vol C Tables 4.2.6.8 and 6.1.1.4'
H H 0.0000 0.0000 'International Tables Vol C Tables 4.2.6.8 and 6.1.1.4'
Cl Cl 0.1484 0.1585 'International Tables Vol C Tables 4.2.6.8 and 6.1.1.4'
N N 0.0061 0.0033 'International Tables Vol C Tables 4.2.6.8 and 6.1.1.4'
O O 0.0106 0.0060 'International Tables Vol C Tables 4.2.6.8 and 6.1.1.4'

loop_
_geom_angle_atom_site_label_1
_geom_angle_atom_site_label_2
_geom_angle_atom_site_label_3
_geom_angle
O3 Cl1 O2 111.6(3)
O3 Cl1 O4 111.8(4)
O2 Cl1 O4 105.4(2)
O3 Cl1 O1 107.49(19)
O2 Cl1 O1 111.8(2)
O4 Cl1 O1 108.8(3)
O8 Cl2 O7 110.04(14)
O8 Cl2 O6 109.04(15)
O7 Cl2 O6 110.33(13)
O8 Cl2 O5 109.69(14)
O7 Cl2 O5 109.86(11)
O6 Cl2 O5 107.84(12)
C5 N1 C1 123.42(19)
C5 N1 H1 118.3
C1 N1 H1 118.3
C6 N2 H2A 109.5
C6 N2 H2B 109.5
H2A N2 H2B 109.5
C6 N2 H2C 109.5
H2A N2 H2C 109.5
H2B N2 H2C 109.5
N1 C1 C2 119.7(2)
N1 C1 H1A 120.1
C2 C1 H1A 120.1
C1 C2 C3 118.16(19)
C1 C2 C6 120.6(2)
C3 C2 C6 121.2(2)
C4 C3 C2 120.2(2)
C4 C3 H3 119.9
C2 C3 H3 119.9
C5 C4 C3 119.5(2)
C5 C4 H4 120.2
C3 C4 H4 120.2
N1 C5 C4 119.0(2)
N1 C5 H5 120.5
C4 C5 H5 120.5
N2 C6 C2 112.65(19)
N2 C6 H6A 109.1
C2 C6 H6A 109.1
N2 C6 H6B 109.1
C2 C6 H6B 109.1
H6A C6 H6B 107.8

loop_
_geom_bond_atom_site_label_1
_geom_bond_atom_site_label_2
_geom_bond_distance
Cl1 O3 1.369(3)
Cl1 O2 1.397(2)
Cl1 O4 1.405(4)
Cl1 O1 1.415(3)
Cl2 O8 1.420(2)
Cl2 O7 1.4272(18)
Cl2 O6 1.4357(18)
Cl2 O5 1.4406(18)
N1 C5 1.329(3)
N1 C1 1.334(3)
N1 H1 0.8600
N2 C6 1.482(3)
N2 H2A 0.8900
N2 H2B 0.8900
N2 H2C 0.8900
C1 C2 1.377(3)
C1 H1A 0.9300
C2 C3 1.385(3)
C2 C6 1.500(3)
C3 C4 1.380(3)
C3 H3 0.9300
C4 C5 1.369(3)
C4 H4 0.9300
C5 H5 0.9300
C6 H6A 0.9700
C6 H6B 0.9700

loop_
_geom_hbond_atom_site_label_D
_geom_hbond_atom_site_label_H
_geom_hbond_atom_site_label_A
_geom_hbond_site_symmetry_A
_geom_hbond_distance_DH
_geom_hbond_distance_HA
_geom_hbond_distance_DA
_geom_hbond_angle_DHA
N1 H1 O5 . 0.86 2.16 2.901(3) 143.9
N1 H1 O7 1_455 0.86 2.36 2.945(3) 125.4
N2 H2A O2 4_566 0.89 2.09 2.866(3) 145.8
N2 H2A O6 4_466 0.89 2.54 3.166(3) 127.6
N2 H2B O6 4_566 0.89 2.10 2.925(3) 154.5
N2 H2B O3 2_645 0.89 2.47 2.922(4) 112.3
N2 H2B Cl2 4_566 0.89 2.96 3.600(2) 130.5
N2 H2C O1 2_545 0.89 2.08 2.933(3) 159.7
N2 H2C Cl1 2_545 0.89 2.97 3.654(2) 135.0
C5 H5 O1 1_655 0.93 2.54 3.350(4) 145
C6 H6A O8 2_655 0.97 2.50 3.137(3) 123

loop_
_geom_torsion_atom_site_label_1
_geom_torsion_atom_site_label_2
_geom_torsion_atom_site_label_3
_geom_torsion_atom_site_label_4
_geom_torsion
C5 N1 C1 C2 -1.3(4)
N1 C1 C2 C3 1.3(3)
N1 C1 C2 C6 178.6(2)
C1 C2 C3 C4 -0.8(3)
C6 C2 C3 C4 -178.1(2)
C2 C3 C4 C5 0.3(4)
C1 N1 C5 C4 0.7(4)
C3 C4 C5 N1 -0.2(4)
C1 C2 C6 N2 78.7(3)
C3 C2 C6 N2 -104.1(3)
